data_7710395
loop_
_publ_author_name
'Alberto, Roger'
'Csucker, Joshua'
'Jo, Da Kyung'
'Nadeem, Qaisar'
'Blacque, Olivier'
'Fox, Thomas'
'Braband, Henrik'

_publ_section_title
;
 An Isoindoline Bridged [M(\h6-arene)2]+ (M = Re, 99mTc) ansa-Arenophane
 and its Dinuclear Macrocycles with Axial Chirality
;
_journal_name_full 'Dalton Transactions'
_journal_paper_doi 10.1039/D2DT00743F
_journal_year 2022
_chemical_formula_moiety 'C40 H32 N4 Re2, 2(C2 F3 O2), H2 O'
_chemical_formula_sum 'C44 H34 F6 N4 O5 Re2'
_chemical_formula_weight 1185.15
_space_group_crystal_system monoclinic
_space_group_IT_number 15
_space_group_name_Hall '-C 2yc'
_space_group_name_H-M_alt 'C 1 2/c 1'
_atom_sites_solution_hydrogens mixed
_atom_sites_solution_primary dual
_audit_creation_date 2022-01-17
_audit_creation_method
;
Olex2 1.5
(compiled 2021.12.09 svn.r5202d8cf for OlexSys, GUI svn.r6439)
;
_audit_update_record
;
2022-01-18 deposited with the CCDC.	2022-05-31 downloaded from the CCDC.
;
_cell_angle_alpha 90
_cell_angle_beta 101.278(1)
_cell_angle_gamma 90
_cell_formula_units_Z 4
_cell_length_a 15.3233(1)
_cell_length_b 16.7762(1)
_cell_length_c 15.1091(1)
_cell_measurement_reflns_used 32336
_cell_measurement_temperature 160(1)
_cell_measurement_theta_max 78.9
_cell_measurement_theta_min 3.0
_cell_volume 3809.05(4)
_computing_cell_refinement 'CrysAlisPro 1.171.41.113a (Rigaku OD, 2021)'
_computing_data_collection 'CrysAlisPro 1.171.41.113a (Rigaku OD, 2021)'
_computing_data_reduction 'CrysAlisPro 1.171.41.113a (Rigaku OD, 2021)'
_computing_molecular_graphics 'Olex2 1.5 (Dolomanov et al., 2009)'
_computing_publication_material 'Olex2 1.5 (Dolomanov et al., 2009)'
_computing_structure_refinement 'SHELXL (Sheldrick, 2015b)'
_computing_structure_solution 'SHELXT (Sheldrick, 2015a)'
_diffrn_ambient_environment N~2~
_diffrn_ambient_temperature 160(1)
_diffrn_detector 'Hybrid Pixel Array Detector'
_diffrn_detector_area_resol_mean 5.8140
_diffrn_detector_type 'Pilatus 200K'
_diffrn_measured_fraction_theta_full 1.000
_diffrn_measured_fraction_theta_max 1.000
_diffrn_measurement_details
;
List of Runs (angles in degrees, time in seconds):

  # Type    Start    End  Width  t~exp~   \w     \q     \k     \f   Frames
#--------------------------------------------------------------------------
  1  \w   -125.00 -38.00   0.50    0.46    --  -51.79 -53.00   0.00  174
  2  \w    -66.00  22.00   0.50    0.46    --  -51.79  53.00 144.00  176
  3  \w    -22.00  66.00   0.50    0.46    --   51.79 -53.00   0.00  176
  4  \w     38.00 126.00   0.50    0.46    --   51.79  53.00 144.00  176
  5  \w   -100.00 -12.00   0.50    1.59    --  -86.25  53.00 144.00  176
  6  \w   -160.00 -72.00   0.50    1.59    --  -86.25 -53.00   0.00  176
  7  \w     94.00 178.00   0.50    1.59    --  107.75  53.00 144.00  168
  8  \w     34.00 122.00   0.50    1.59    --  107.75 -53.00   0.00  176
  9  \w   -124.00 -37.00   0.50    0.46    --  -51.79 -57.00-150.00  174
 10  \w   -125.00 -29.00   0.50    0.46    --  -51.79 -77.00 -90.00  192
 11  \w   -126.00 -73.00   0.50    0.46    --  -51.79-125.00  90.00  106
 12  \w   -126.00 -73.00   0.50    0.46    --  -51.79-125.00 150.00  106
 13  \w   -128.00 -40.00   0.50    0.46    --  -51.79 -37.00 -60.00  176
 14  \w     80.00 106.00   0.50    0.46    --   51.79  57.00 -60.00   52
 15  \w   -104.00 -74.00   0.50    1.59    --  -86.25 -45.00 -90.00   60
 16  \w   -156.00 -68.00   0.50    1.59    --  -86.25 -67.00-122.57  176
 17  \w    -95.00 -70.00   0.50    1.59    --  -86.25 -62.00-102.42   50
 18  \w   -120.00 -83.00   0.50    1.59    --  -86.25 -94.00 120.00   74
 19  \w     92.00 145.00   0.50    1.59    --  107.75  61.00 -90.00  106
 20  \w     35.00 109.00   0.50    1.59    --  107.75 -15.00 120.00  148
 21  \w     86.00 111.00   0.50    1.59    --  107.75  77.00-150.00   50
 22  \w     35.00  68.00   0.50    1.59    --  107.75 -45.00 -30.00   66
 23  \w     86.00 175.00   0.50    1.59    --  107.75  77.00 -90.00  178
 24  \w     76.00 106.00   0.50    1.59    --  107.75 -94.00 120.00   60
 25  \w     39.00  76.00   0.50    1.59    --  107.75 -45.00 150.00   74
 26  \w    101.00 177.00   0.50    1.59    --  107.75  45.00-150.00  152
 27  \w     95.00 178.00   0.50    1.59    --  107.75  45.00  90.00  166
 28  \w     34.00  60.00   0.50    1.59    --  107.75 -94.00 120.00   52
 29  \w     32.00 104.00   0.50    1.59    --  107.75 -94.00-150.00  144
 30  \w    107.00 177.00   0.50    1.59    --  107.75  61.00-180.00  140
 31  \w    132.00 174.00   0.50    1.59    --  107.75  15.00 -60.00   84
 32  \w     70.00  96.00   0.50    1.59    --  107.75 -45.00 -30.00   52
 33  \w     90.00 178.00   0.50    1.59    --  107.75  77.00-120.00  176
 34  \w     32.00  69.00   0.50    1.59    --  107.75 -30.00 150.00   74
 35  \w     73.00 106.00   0.50    1.59    --  107.75 -30.00 150.00   66
 36  \w    149.00 176.00   0.50    1.59    --  107.75  61.00 -60.00   54
 37  \w    153.00 178.00   0.50    1.59    --  107.75  61.00  30.00   50
 38  \w     94.00 123.00   0.50    1.59    --  107.75  61.00 -60.00   58
 39  \w     92.00 145.00   0.50    1.59    --  107.75  61.00  30.00  106
 40  \w     95.00 177.00   0.50    1.59    --  107.75  45.00  60.00  164
 41  \w     96.00 145.00   0.50    1.59    --  107.75  45.00-120.00   98
 42  \w     92.00 135.00   0.50    1.59    --  107.75  61.00 150.00   86
 43  \w    144.00 169.00   0.50    1.59    --  107.75  61.00 150.00   50
 44  \w     32.00 111.00   0.50    1.59    --  107.75 -45.00  30.00  158
 45  \w    139.00 165.00   0.50    1.59    --  107.75  30.00 120.00   52
 46  \w     92.00 119.00   0.50    1.59    --  107.75  66.00-122.66   54
 47  \w    128.00 176.00   0.50    1.59    --  107.75  77.00-150.00   96
 48  \w     44.00  96.00   0.50    1.59    --  107.75 -94.00-120.00  104
 49  \w     97.00 124.00   0.50    1.59    --  107.75  15.00   0.00   54
 50  \w    147.00 177.00   0.50    1.59    --  107.75  15.00  60.00   60
 51  \w    132.00 177.00   0.50    1.59    --  107.75 111.00  60.00   90
 52  \w    104.00 130.00   0.50    1.59    --  107.75 111.00  60.00   52
;
_diffrn_measurement_device 'four-circle diffractometer'
_diffrn_measurement_device_type 'XtaLAB Synergy, Dualflex, Pilatus 200K'
_diffrn_measurement_method '\w scans'
_diffrn_orient_matrix_type 'CrysAlisPro convention (1999,Acta A55,543-557)'
_diffrn_orient_matrix_UB_11 0.0163621000
_diffrn_orient_matrix_UB_12 -0.0176860000
_diffrn_orient_matrix_UB_13 0.1020030000
_diffrn_orient_matrix_UB_21 0.0768027000
_diffrn_orient_matrix_UB_22 -0.0565684000
_diffrn_orient_matrix_UB_23 -0.0098195000
_diffrn_orient_matrix_UB_31 0.0659412000
_diffrn_orient_matrix_UB_32 0.0700850000
_diffrn_orient_matrix_UB_33 0.0176619000
_diffrn_radiation_monochromator mirror
_diffrn_radiation_probe x-ray
_diffrn_radiation_type 'Cu K\a'
_diffrn_radiation_wavelength 1.54184
_diffrn_reflns_av_R_equivalents 0.0233
_diffrn_reflns_av_unetI/netI 0.0090
_diffrn_reflns_Laue_measured_fraction_full 1.000
_diffrn_reflns_Laue_measured_fraction_max 1.000
_diffrn_reflns_limit_h_max 19
_diffrn_reflns_limit_h_min -18
_diffrn_reflns_limit_k_max 20
_diffrn_reflns_limit_k_min -20
_diffrn_reflns_limit_l_max 18
_diffrn_reflns_limit_l_min -18
_diffrn_reflns_number 39299
_diffrn_reflns_point_group_measured_fraction_full 1.000
_diffrn_reflns_point_group_measured_fraction_max 1.000
_diffrn_reflns_theta_full 67.684
_diffrn_reflns_theta_max 74.495
_diffrn_reflns_theta_min 3.949
_diffrn_source 'micro-focus sealed X-ray tube'
_diffrn_source_type 'PhotonJet (Cu) X-ray Source'
_exptl_absorpt_coefficient_mu 12.977
_exptl_absorpt_correction_T_max 0.517
_exptl_absorpt_correction_T_min 0.252
_exptl_absorpt_correction_type analytical
_exptl_absorpt_process_details
;
CrysAlisPro 1.171.41.113a (Rigaku Oxford Diffraction, 2021)
Analytical numeric absorption correction using a multifaceted crystal
model based on expressions derived by R.C. Clark & J.S. Reid.
(Clark, R. C. & Reid, J. S. (1995). Acta Cryst. A51, 887-897)
Empirical absorption correction using spherical harmonics,
implemented in SCALE3 ABSPACK scaling algorithm.
;
_exptl_crystal_colour yellow
_exptl_crystal_density_diffrn 2.067
_exptl_crystal_description block
_exptl_crystal_F_000 2280
_exptl_crystal_size_max 0.14
_exptl_crystal_size_mid 0.11
_exptl_crystal_size_min 0.08
_refine_diff_density_max 1.892
_refine_diff_density_min -1.633
_refine_diff_density_rms 0.107
_refine_ls_extinction_method none
_refine_ls_goodness_of_fit_ref 1.090
_refine_ls_hydrogen_treatment constr
_refine_ls_matrix_type full
_refine_ls_number_parameters 348
_refine_ls_number_reflns 3889
_refine_ls_number_restraints 474
_refine_ls_restrained_S_all 1.047
_refine_ls_R_factor_all 0.0356
_refine_ls_R_factor_gt 0.0355
_refine_ls_shift/su_max 0.003
_refine_ls_shift/su_mean 0.000
_refine_ls_structure_factor_coef Fsqd
_refine_ls_weighting_details 'w=1/[\s^2^(Fo^2^)+(0.0429P)^2^+28.6503P] where P=(Fo^2^+2Fc^2^)/3'
_refine_ls_weighting_scheme calc
_refine_ls_wR_factor_gt 0.0909
_refine_ls_wR_factor_ref 0.0910
_reflns_Friedel_coverage 0.000
_reflns_number_gt 3868
_reflns_number_total 3889
_reflns_threshold_expression 'I > 2\s(I)'
_cod_data_source_file d2dt00743f2.cif
_cod_data_source_block '[6a][TFA]2H2O'
_cod_database_code 7710395
_shelx_space_group_comment
;
The symmetry employed for this shelxl refinement is uniquely defined
by the following loop, which should always be used as a source of
symmetry information in preference to the above space-group names.
They are only intended as comments.
;
_shelx_estimated_absorpt_t_max 0.423
_shelx_estimated_absorpt_t_min 0.264
_olex2_refinement_description
;
1. Fixed Uiso
 At 1.2 times of:
  All C(H) groups, All C(H,H) groups
 At 1.5 times of:
  All O(H,H) groups
2. Restrained distances
 C22B-O1B
 2.3 with sigma of 0.01
 C22B-O2B
 2.3 with sigma of 0.01
 C22A-C21A \\sim C21B-C22B
 with sigma of 0.005
 F1B-C22B \\sim F2B-C22B \\sim F3B-C22B \\sim F1A-C22A \\sim F3A-C22A \\sim
F2A-C22A
 with sigma of 0.005
 O1A-C21A \\sim O2A-C21A \\sim O1B-C21B \\sim O2B-C21B
 with sigma of 0.005
3. Uiso/Uaniso restraints and constraints
F1A \\sim F2A \\sim F3A \\sim O1A \\sim O2A \\sim C21A \\sim C22A \\sim F1B
\\sim F2B \\sim F3B \\sim O1B \\sim O2B \\sim C21B \\sim C22B: within 3A with
sigma of 0.05 and sigma for terminal atoms of 0.01 within 3A
4. Others
 Sof(F1B)=Sof(F2B)=Sof(F3B)=Sof(O1B)=Sof(O2B)=Sof(C21B)=Sof(C22B)=1-FVAR(1)
 Sof(F1A)=Sof(F2A)=Sof(F3A)=Sof(O1A)=Sof(O2A)=Sof(C21A)=Sof(C22A)=FVAR(1)
 Fixed Sof: O1(0.5) H1A(0.5) H1B(0.5)
5.a Free rotating group:
 O1(H1A,H1B)
5.b Secondary CH2 refined with riding coordinates:
 C7(H7A,H7B)
5.c Aromatic/amide H refined with riding coordinates:
 C2(H2), C3(H3), C4(H4), C5(H5), C6(H6), C9(H9), C10(H10), C11(H11), C12(H12),
 C16(H16), C17(H17), C18(H18), C19(H19), C20(H20)
;

loop_
_space_group_symop_operation_xyz
'x, y, z'
'-x, y, -z+1/2'
'x+1/2, y+1/2, z'
'-x+1/2, y+1/2, -z+1/2'
'-x, -y, -z'
'x, -y, z-1/2'
'-x+1/2, -y+1/2, -z'
'x+1/2, -y+1/2, z-1/2'

loop_
_atom_site_label
_atom_site_type_symbol
_atom_site_fract_x
_atom_site_fract_y
_atom_site_fract_z
_atom_site_U_iso_or_equiv
_atom_site_adp_type
_atom_site_occupancy
_atom_site_site_symmetry_order
_atom_site_calc_flag
_atom_site_refinement_flags_posn
_atom_site_refinement_flags_adp
_atom_site_refinement_flags_occupancy
_atom_site_disorder_assembly
_atom_site_disorder_group
Re1 Re 0.500000 0.38616(2) 0.750000 0.03756(10) Uani 1 2 d S T P . .
Re2 Re 0.500000 0.76901(2) 0.750000 0.04868(12) Uani 1 2 d S T P . .
N1 N 0.5782(3) 0.4819(2) 0.5897(3) 0.0407(9) Uani 1 1 d . . . . .
N2 N 0.5332(3) 0.6100(3) 0.6238(3) 0.0496(10) Uani 1 1 d . . . . .
C1 C 0.5092(4) 0.4369(3) 0.6129(3) 0.0403(10) Uani 1 1 d . . . . .
C2 C 0.5172(4) 0.3516(3) 0.6123(3) 0.0472(12) Uani 1 1 d . . . . .
H2 H 0.567873 0.327632 0.595839 0.057 Uiso 1 1 calc R U . . .
C3 C 0.4497(4) 0.3028(3) 0.6362(4) 0.0525(13) Uani 1 1 d . . . . .
H3 H 0.454530 0.246389 0.633755 0.063 Uiso 1 1 calc R U . . .
C4 C 0.3754(4) 0.3378(4) 0.6638(4) 0.0523(13) Uani 1 1 d . . . . .
H4 H 0.330774 0.305175 0.680741 0.063 Uiso 1 1 calc R U . . .
C5 C 0.3682(4) 0.4217(3) 0.6659(4) 0.0465(12) Uani 1 1 d . . . . .
H5 H 0.318111 0.445348 0.683968 0.056 Uiso 1 1 calc R U . . .
C6 C 0.4344(3) 0.4707(3) 0.6414(3) 0.0416(10) Uani 1 1 d . . . . .
H6 H 0.428825 0.526980 0.643969 0.050 Uiso 1 1 calc R U . . .
C7 C 0.6566(4) 0.4409(3) 0.5694(4) 0.0470(11) Uani 1 1 d . . . . .
H7A H 0.641227 0.409989 0.512712 0.056 Uiso 1 1 calc R U . . .
H7B H 0.683098 0.404645 0.619127 0.056 Uiso 1 1 calc R U . . .
C8 C 0.7179(4) 0.5075(3) 0.5602(3) 0.0479(12) Uani 1 1 d . . . . .
C9 C 0.7997(4) 0.5040(4) 0.5349(4) 0.0591(14) Uani 1 1 d . . . . .
H9 H 0.825807 0.454405 0.524309 0.071 Uiso 1 1 calc R U . . .
C10 C 0.8419(5) 0.5753(4) 0.5257(5) 0.0671(18) Uani 1 1 d . . . . .
H10 H 0.898206 0.574656 0.508165 0.081 Uiso 1 1 calc R U . . .
C11 C 0.8046(4) 0.6475(4) 0.5412(4) 0.0646(17) Uani 1 1 d . . . . .
H11 H 0.834928 0.695537 0.533012 0.078 Uiso 1 1 calc R U . . .
C12 C 0.7230(4) 0.6511(4) 0.5687(4) 0.0563(14) Uani 1 1 d . . . . .
H12 H 0.697368 0.700645 0.580496 0.068 Uiso 1 1 calc R U . . .
C13 C 0.6808(4) 0.5795(3) 0.5782(3) 0.0446(11) Uani 1 1 d . . . . .
C14 C 0.5926(4) 0.5632(3) 0.6015(3) 0.0429(11) Uani 1 1 d . . . . .
C15 C 0.5564(4) 0.6891(3) 0.6492(4) 0.0492(12) Uani 1 1 d . . . . .
C16 C 0.6221(4) 0.7052(4) 0.7269(4) 0.0545(13) Uani 1 1 d . . . . .
H16 H 0.651361 0.662388 0.761705 0.065 Uiso 1 1 calc R U . . .
C17 C 0.6445(5) 0.7853(4) 0.7532(5) 0.0635(16) Uani 1 1 d . . . . .
H17 H 0.690241 0.795496 0.804133 0.076 Uiso 1 1 calc R U . . .
C18 C 0.6001(5) 0.8485(4) 0.7048(5) 0.0703(19) Uani 1 1 d . . . . .
H18 H 0.617284 0.901777 0.720797 0.084 Uiso 1 1 calc R U . . .
C19 C 0.5284(5) 0.8331(4) 0.6309(5) 0.0682(18) Uani 1 1 d . . . . .
H19 H 0.495856 0.876146 0.599574 0.082 Uiso 1 1 calc R U . . .
C20 C 0.5059(5) 0.7531(4) 0.6043(4) 0.0561(14) Uani 1 1 d . . . . .
H20 H 0.457073 0.742713 0.556417 0.067 Uiso 1 1 calc R U . . .
F1A F 0.9576(7) 0.5374(7) 0.8104(9) 0.113(2) Uani 0.509(6) 1 d D U P A 1
F2A F 0.9192(8) 0.6539(8) 0.7823(9) 0.1043(19) Uani 0.509(6) 1 d D U P A 1
F3A F 0.9440(7) 0.6263(7) 0.9073(8) 0.1020(19) Uani 0.509(6) 1 d D U P A 1
O1A O 0.7865(8) 0.5087(7) 0.7714(9) 0.094(2) Uani 0.509(6) 1 d D U P A 1
O2A O 0.7679(9) 0.6090(8) 0.8611(11) 0.1000(19) Uani 0.509(6) 1 d D U P A 1
C21A C 0.8045(14) 0.5665(13) 0.8169(19) 0.100(2) Uani 0.509(6) 1 d D U P A 1
C22A C 0.8998(10) 0.5915(7) 0.8309(8) 0.099(2) Uani 0.509(6) 1 d D U P A 1
F1B F 0.8222(9) 0.5587(8) 0.8007(11) 0.1038(19) Uani 0.491(6) 1 d D U P A 2
F2B F 0.9329(9) 0.5833(7) 0.8974(10) 0.1084(19) Uani 0.491(6) 1 d D U P A 2
F3B F 0.8761(8) 0.6671(8) 0.7723(9) 0.1016(19) Uani 0.491(6) 1 d D U P A 2
O1B O 0.7331(8) 0.6260(9) 0.8938(11) 0.105(2) Uani 0.491(6) 1 d D U P A 2
O2B O 0.8221(12) 0.7231(9) 0.9272(12) 0.107(2) Uani 0.491(6) 1 d D U P A 2
C21B C 0.7995(10) 0.6619(9) 0.8898(14) 0.102(2) Uani 0.491(6) 1 d D U P A 2
C22B C 0.8654(8) 0.6219(7) 0.8432(8) 0.100(2) Uani 0.491(6) 1 d D U P A 2
O1 O 0.8119(11) 0.7563(8) 0.9512(13) 0.106(5) Uani 0.5 1 d G . P B 1
H1A H 0.809637 0.704877 0.958207 0.159 Uiso 0.5 1 d G U P B 1
H1B H 0.778394 0.775485 0.986373 0.159 Uiso 0.5 1 d G U P B 1

loop_
_atom_site_aniso_label
_atom_site_aniso_U_11
_atom_site_aniso_U_22
_atom_site_aniso_U_33
_atom_site_aniso_U_23
_atom_site_aniso_U_13
_atom_site_aniso_U_12
Re1 0.04476(17) 0.03334(17) 0.03539(16) 0.000 0.00982(12) 0.000
Re2 0.0740(2) 0.03061(17) 0.04561(19) 0.000 0.02193(16) 0.000
N1 0.051(2) 0.038(2) 0.0359(19) -0.0020(16) 0.0149(17) 0.0029(17)
N2 0.061(3) 0.039(2) 0.053(3) -0.0033(19) 0.020(2) 0.0006(19)
C1 0.052(3) 0.042(3) 0.027(2) -0.0020(18) 0.0081(19) -0.002(2)
C2 0.057(3) 0.046(3) 0.039(2) -0.012(2) 0.014(2) -0.005(2)
C3 0.064(3) 0.041(3) 0.052(3) -0.017(2) 0.010(2) -0.011(2)
C4 0.048(3) 0.057(3) 0.051(3) -0.007(2) 0.005(2) -0.016(2)
C5 0.041(3) 0.061(3) 0.037(3) 0.000(2) 0.005(2) 0.002(2)
C6 0.051(3) 0.042(3) 0.030(2) 0.0059(19) 0.0039(18) 0.005(2)
C7 0.052(3) 0.048(3) 0.044(3) -0.001(2) 0.018(2) 0.003(2)
C8 0.054(3) 0.055(3) 0.035(2) -0.001(2) 0.011(2) -0.002(2)
C9 0.055(3) 0.074(4) 0.052(3) -0.004(3) 0.020(3) -0.001(3)
C10 0.059(4) 0.092(5) 0.054(4) -0.005(3) 0.021(3) -0.016(3)
C11 0.068(4) 0.076(4) 0.051(3) -0.002(3) 0.016(3) -0.028(3)
C12 0.068(4) 0.061(4) 0.043(3) -0.002(3) 0.019(3) -0.011(3)
C13 0.054(3) 0.050(3) 0.031(2) -0.0016(19) 0.012(2) -0.006(2)
C14 0.054(3) 0.042(3) 0.033(2) 0.0004(19) 0.010(2) -0.002(2)
C15 0.062(3) 0.042(3) 0.048(3) -0.005(2) 0.024(2) 0.001(2)
C16 0.063(3) 0.048(3) 0.057(3) -0.005(3) 0.023(3) 0.000(3)
C17 0.076(4) 0.052(3) 0.066(4) -0.010(3) 0.023(3) -0.014(3)
C18 0.103(5) 0.040(3) 0.078(4) -0.001(3) 0.042(4) -0.017(3)
C19 0.109(5) 0.045(3) 0.061(4) 0.015(3) 0.041(4) 0.008(3)
C20 0.087(4) 0.044(3) 0.042(3) 0.003(2) 0.024(3) 0.004(3)
F1A 0.098(4) 0.105(4) 0.137(4) 0.006(4) 0.024(3) -0.010(3)
F2A 0.094(4) 0.100(4) 0.123(4) 0.021(3) 0.031(4) -0.017(4)
F3A 0.086(3) 0.094(4) 0.124(4) 0.013(4) 0.018(3) -0.014(3)
O1A 0.085(4) 0.088(4) 0.113(4) 0.018(4) 0.027(3) -0.015(3)
O2A 0.090(4) 0.094(4) 0.119(4) 0.015(3) 0.028(3) -0.004(3)
C21A 0.092(4) 0.092(4) 0.120(4) 0.015(4) 0.030(4) -0.008(4)
C22A 0.092(4) 0.091(4) 0.117(4) 0.015(4) 0.026(4) -0.010(4)
F1B 0.097(4) 0.093(4) 0.123(4) 0.016(3) 0.025(3) -0.010(3)
F2B 0.094(4) 0.105(4) 0.128(4) 0.017(4) 0.025(3) -0.004(3)
F3B 0.092(4) 0.097(4) 0.119(4) 0.021(3) 0.030(3) -0.010(3)
O1B 0.096(4) 0.100(4) 0.122(5) 0.023(4) 0.027(4) -0.009(4)
O2B 0.093(4) 0.101(5) 0.126(5) 0.015(4) 0.023(4) -0.009(4)
C21B 0.091(4) 0.095(5) 0.121(5) 0.018(4) 0.026(4) -0.011(4)
C22B 0.088(4) 0.095(4) 0.119(4) 0.023(4) 0.026(4) -0.013(4)
O1 0.111(11) 0.055(7) 0.146(14) -0.016(8) 0.008(9) -0.002(7)

loop_
_atom_type_symbol
_atom_type_description
_atom_type_scat_dispersion_real
_atom_type_scat_dispersion_imag
_atom_type_scat_source
C C 0.0181 0.0091 'International Tables Vol C Tables 4.2.6.8 and 6.1.1.4'
H H 0.0000 0.0000 'International Tables Vol C Tables 4.2.6.8 and 6.1.1.4'
F F 0.0727 0.0534 'International Tables Vol C Tables 4.2.6.8 and 6.1.1.4'
N N 0.0311 0.0180 'International Tables Vol C Tables 4.2.6.8 and 6.1.1.4'
O O 0.0492 0.0322 'International Tables Vol C Tables 4.2.6.8 and 6.1.1.4'
Re Re -5.2083 5.8923 'International Tables Vol C Tables 4.2.6.8 and 6.1.1.4'

loop_
_exptl_crystal_face_index_h
_exptl_crystal_face_index_k
_exptl_crystal_face_index_l
_exptl_crystal_face_perp_dist
1 1 0 0.0431
-5 -2 0 0.0234
1 -1 0 0.0532
-1 1 0 0.0485
0 0 1 0.0539
0 1 -5 0.0686
-3 -5 0 0.0412
5 -2 5 0.0589
5 -5 -1 0.0571
2 -2 -5 0.0712
-5 -2 -1 0.0240

loop_
_geom_angle_atom_site_label_1
_geom_angle_atom_site_label_2
_geom_angle_atom_site_label_3
_geom_angle
_geom_angle_site_symmetry_1
_geom_angle_site_symmetry_3
_geom_angle_publ_flag
C1 Re1 C1 135.9(3) . 2_656 ?
C2 Re1 C1 172.5(2) . 2_656 ?
C2 Re1 C1 37.30(19) . . ?
C2 Re1 C1 172.49(19) 2_656 . ?
C2 Re1 C1 37.30(19) 2_656 2_656 ?
C2 Re1 C2 149.7(3) . 2_656 ?
C2 Re1 C3 37.1(2) . . ?
C2 Re1 C3 37.1(2) 2_656 2_656 ?
C2 Re1 C3 118.0(2) . 2_656 ?
C2 Re1 C3 118.0(2) 2_656 . ?
C2 Re1 C4 66.7(2) . . ?
C2 Re1 C4 66.7(2) 2_656 2_656 ?
C2 Re1 C4 101.9(2) . 2_656 ?
C2 Re1 C4 101.9(2) 2_656 . ?
C2 Re1 C5 78.3(2) . . ?
C2 Re1 C5 78.3(2) 2_656 2_656 ?
C2 Re1 C5 109.9(2) . 2_656 ?
C2 Re1 C5 109.9(2) 2_656 . ?
C2 Re1 C6 136.77(19) 2_656 . ?
C2 Re1 C6 66.4(2) 2_656 2_656 ?
C2 Re1 C6 66.4(2) . . ?
C2 Re1 C6 136.77(19) . 2_656 ?
C3 Re1 C1 66.8(2) 2_656 2_656 ?
C3 Re1 C1 149.8(2) . 2_656 ?
C3 Re1 C1 149.8(2) 2_656 . ?
C3 Re1 C1 66.8(2) . . ?
C3 Re1 C3 102.4(3) . 2_656 ?
C3 Re1 C4 36.8(2) 2_656 2_656 ?
C3 Re1 C4 110.3(2) . 2_656 ?
C3 Re1 C4 110.3(2) 2_656 . ?
C3 Re1 C4 36.8(2) . . ?
C3 Re1 C5 137.6(2) 2_656 . ?
C3 Re1 C5 66.1(2) . . ?
C3 Re1 C5 66.0(2) 2_656 2_656 ?
C3 Re1 C5 137.6(2) . 2_656 ?
C3 Re1 C6 78.2(2) . . ?
C3 Re1 C6 173.3(2) 2_656 . ?
C3 Re1 C6 78.2(2) 2_656 2_656 ?
C3 Re1 C6 173.3(2) . 2_656 ?
C4 Re1 C1 78.7(2) . . ?
C4 Re1 C1 78.7(2) 2_656 2_656 ?
C4 Re1 C1 117.9(2) 2_656 . ?
C4 Re1 C1 117.9(2) . 2_656 ?
C4 Re1 C4 137.6(3) 2_656 . ?
C4 Re1 C5 173.7(2) . 2_656 ?
C4 Re1 C5 36.7(2) 2_656 2_656 ?
C4 Re1 C5 36.7(2) . . ?
C4 Re1 C5 173.7(2) 2_656 . ?
C4 Re1 C6 149.3(2) . 2_656 ?
C4 Re1 C6 66.2(2) . . ?
C4 Re1 C6 149.3(2) 2_656 . ?
C4 Re1 C6 66.2(2) 2_656 2_656 ?
C5 Re1 C1 66.03(19) . . ?
C5 Re1 C1 101.96(19) . 2_656 ?
C5 Re1 C1 66.03(19) 2_656 2_656 ?
C5 Re1 C1 101.96(19) 2_656 . ?
C5 Re1 C5 149.2(3) 2_656 . ?
C5 Re1 C6 36.55(19) . . ?
C5 Re1 C6 117.99(19) . 2_656 ?
C5 Re1 C6 36.55(19) 2_656 2_656 ?
C5 Re1 C6 118.00(19) 2_656 . ?
C6 Re1 C1 36.58(18) 2_656 2_656 ?
C6 Re1 C1 109.30(18) . 2_656 ?
C6 Re1 C1 109.30(18) 2_656 . ?
C6 Re1 C1 36.58(18) . . ?
C6 Re1 C6 101.9(3) . 2_656 ?
C15 Re2 C15 109.4(3) 2_656 . ?
C16 Re2 C15 36.1(2) . . ?
C16 Re2 C15 104.8(2) 2_656 . ?
C16 Re2 C15 36.1(2) 2_656 2_656 ?
C16 Re2 C15 104.8(2) . 2_656 ?
C16 Re2 C16 123.0(3) 2_656 . ?
C17 Re2 C15 65.6(2) 2_656 2_656 ?
C17 Re2 C15 123.7(2) 2_656 . ?
C17 Re2 C15 65.6(2) . . ?
C17 Re2 C15 123.7(2) . 2_656 ?
C17 Re2 C16 156.0(2) . 2_656 ?
C17 Re2 C16 37.2(2) 2_656 2_656 ?
C17 Re2 C16 156.0(2) 2_656 . ?
C17 Re2 C16 37.2(2) . . ?
C17 Re2 C17 165.9(3) . 2_656 ?
C17 Re2 C18 36.3(3) 2_656 2_656 ?
C17 Re2 C18 131.3(3) 2_656 . ?
C17 Re2 C18 36.3(3) . . ?
C17 Re2 C18 131.3(3) . 2_656 ?
C17 Re2 C20 78.7(3) 2_656 2_656 ?
C17 Re2 C20 103.0(3) . 2_656 ?
C17 Re2 C20 103.0(3) 2_656 . ?
C17 Re2 C20 78.7(3) . . ?
C18 Re2 C15 155.6(3) 2_656 . ?
C18 Re2 C15 77.2(2) . . ?
C18 Re2 C15 155.6(3) . 2_656 ?
C18 Re2 C15 77.2(2) 2_656 2_656 ?
C18 Re2 C16 66.0(2) . . ?
C18 Re2 C16 167.2(3) . 2_656 ?
C18 Re2 C16 167.2(3) 2_656 . ?
C18 Re2 C16 66.0(2) 2_656 2_656 ?
C18 Re2 C18 106.8(4) . 2_656 ?
C19 Re2 C15 65.7(2) 2_656 2_656 ?
C19 Re2 C15 65.7(2) . . ?
C19 Re2 C15 166.8(3) . 2_656 ?
C19 Re2 C15 166.8(3) 2_656 . ?
C19 Re2 C16 78.6(2) . . ?
C19 Re2 C16 78.6(3) 2_656 2_656 ?
C19 Re2 C16 131.5(3) . 2_656 ?
C19 Re2 C16 131.5(3) 2_656 . ?
C19 Re2 C17 66.7(3) . . ?
C19 Re2 C17 66.7(3) 2_656 2_656 ?
C19 Re2 C17 106.1(3) . 2_656 ?
C19 Re2 C17 106.1(3) 2_656 . ?
C19 Re2 C18 102.4(2) 2_656 . ?
C19 Re2 C18 37.4(3) . . ?
C19 Re2 C18 102.4(2) . 2_656 ?
C19 Re2 C18 37.4(3) 2_656 2_656 ?
C19 Re2 C19 121.8(3) 2_656 . ?
C19 Re2 C20 37.3(2) . . ?
C19 Re2 C20 155.6(3) 2_656 . ?
C19 Re2 C20 155.6(3) . 2_656 ?
C19 Re2 C20 37.3(2) 2_656 2_656 ?
C20 Re2 C15 132.0(2) 2_656 . ?
C20 Re2 C15 36.2(2) . . ?
C20 Re2 C15 36.2(2) 2_656 2_656 ?
C20 Re2 C15 132.0(2) . 2_656 ?
C20 Re2 C16 66.0(2) 2_656 2_656 ?
C20 Re2 C16 107.0(2) 2_656 . ?
C20 Re2 C16 66.0(2) . . ?
C20 Re2 C16 107.0(2) . 2_656 ?
C20 Re2 C18 66.9(3) . . ?
C20 Re2 C18 66.9(3) 2_656 2_656 ?
C20 Re2 C18 122.2(3) . 2_656 ?
C20 Re2 C18 122.2(3) 2_656 . ?
C20 Re2 C20 166.3(3) 2_656 . ?
C1 N1 C7 119.3(4) . . ?
C14 N1 C1 127.4(4) . . ?
C14 N1 C7 111.8(4) . . ?
C14 N2 C15 119.4(5) . . ?
N1 C1 Re1 128.0(3) . . ?
N1 C1 C2 117.8(5) . . ?
N1 C1 C6 123.8(5) . . ?
C2 C1 Re1 69.6(3) . . ?
C6 C1 Re1 71.0(3) . . ?
C6 C1 C2 118.2(5) . . ?
Re1 C2 H2 127.4 . . ?
C1 C2 Re1 73.1(3) . . ?
C1 C2 H2 119.8 . . ?
C3 C2 Re1 71.8(3) . . ?
C3 C2 C1 120.4(5) . . ?
C3 C2 H2 119.8 . . ?
Re1 C3 H3 129.5 . . ?
C2 C3 Re1 71.1(3) . . ?
C2 C3 H3 119.9 . . ?
C4 C3 Re1 71.9(3) . . ?
C4 C3 C2 120.2(5) . . ?
C4 C3 H3 119.9 . . ?
Re1 C4 H4 128.9 . . ?
C3 C4 Re1 71.2(3) . . ?
C3 C4 H4 120.3 . . ?
C5 C4 Re1 71.9(3) . . ?
C5 C4 C3 119.5(5) . . ?
C5 C4 H4 120.3 . . ?
Re1 C5 H5 129.4 . . ?
C4 C5 Re1 71.5(3) . . ?
C4 C5 H5 119.7 . . ?
C6 C5 Re1 71.9(3) . . ?
C6 C5 C4 120.7(5) . . ?
C6 C5 H5 119.7 . . ?
Re1 C6 H6 128.8 . . ?
C1 C6 Re1 72.4(3) . . ?
C1 C6 H6 119.6 . . ?
C5 C6 Re1 71.5(3) . . ?
C5 C6 C1 120.9(5) . . ?
C5 C6 H6 119.6 . . ?
N1 C7 H7A 111.1 . . ?
N1 C7 H7B 111.1 . . ?
N1 C7 C8 103.1(4) . . ?
H7A C7 H7B 109.1 . . ?
C8 C7 H7A 111.1 . . ?
C8 C7 H7B 111.1 . . ?
C9 C8 C7 128.3(5) . . ?
C9 C8 C13 121.4(6) . . ?
C13 C8 C7 110.3(5) . . ?
C8 C9 H9 121.3 . . ?
C8 C9 C10 117.4(6) . . ?
C10 C9 H9 121.3 . . ?
C9 C10 H10 119.2 . . ?
C11 C10 C9 121.7(6) . . ?
C11 C10 H10 119.2 . . ?
C10 C11 H11 119.5 . . ?
C10 C11 C12 121.0(6) . . ?
C12 C11 H11 119.5 . . ?
C11 C12 H12 121.4 . . ?
C13 C12 C11 117.2(6) . . ?
C13 C12 H12 121.4 . . ?
C8 C13 C12 121.3(6) . . ?
C8 C13 C14 108.3(5) . . ?
C12 C13 C14 130.3(5) . . ?
N1 C14 C13 106.2(4) . . ?
N2 C14 N1 121.9(5) . . ?
N2 C14 C13 131.9(5) . . ?
N2 C15 Re2 128.1(4) . . ?
N2 C15 C16 120.5(5) . . ?
N2 C15 C20 119.9(5) . . ?
C16 C15 Re2 68.9(3) . . ?
C16 C15 C20 119.0(5) . . ?
C20 C15 Re2 68.8(3) . . ?
Re2 C16 H16 126.4 . . ?
C15 C16 Re2 75.0(3) . . ?
C15 C16 H16 119.8 . . ?
C15 C16 C17 120.4(6) . . ?
C17 C16 Re2 70.7(4) . . ?
C17 C16 H16 119.8 . . ?
Re2 C17 H17 127.8 . . ?
C16 C17 Re2 72.1(4) . . ?
C16 C17 H17 119.8 . . ?
C18 C17 Re2 72.4(4) . . ?
C18 C17 C16 120.5(7) . . ?
C18 C17 H17 119.8 . . ?
Re2 C18 H18 131.0 . . ?
C17 C18 Re2 71.3(4) . . ?
C17 C18 H18 120.1 . . ?
C17 C18 C19 119.8(6) . . ?
C19 C18 Re2 70.3(4) . . ?
C19 C18 H18 120.1 . . ?
Re2 C19 H19 127.4 . . ?
C18 C19 Re2 72.3(4) . . ?
C18 C19 H19 120.1 . . ?
C20 C19 Re2 72.3(3) . . ?
C20 C19 C18 119.9(6) . . ?
C20 C19 H19 120.1 . . ?
Re2 C20 H20 126.4 . . ?
C15 C20 Re2 75.1(3) . . ?
C15 C20 C19 120.0(6) . . ?
C15 C20 H20 120.0 . . ?
C19 C20 Re2 70.4(3) . . ?
C19 C20 H20 120.0 . . ?
O1A C21A O2A 137(2) . . ?
O1A C21A C22A 114.9(13) . . ?
O2A C21A C22A 107.8(14) . . ?
F1A C22A F3A 104.2(13) . . ?
F1A C22A C21A 116.5(12) . . ?
F2A C22A F1A 100.0(12) . . ?
F2A C22A F3A 90.3(11) . . ?
F2A C22A C21A 117.1(16) . . ?
F3A C22A C21A 123.7(13) . . ?
O1B C21B C22B 117.2(12) . . ?
O2B C21B O1B 126(2) . . ?
O2B C21B C22B 116.8(12) . . ?
F1B C22B F2B 99.1(12) . . ?
F1B C22B F3B 100.9(12) . . ?
F1B C22B C21B 105.3(10) . . ?
F2B C22B C21B 115.9(13) . . ?
F3B C22B F2B 123.6(12) . . ?
F3B C22B C21B 108.6(12) . . ?
H1A O1 H1B 104.5 . . ?

loop_
_geom_bond_atom_site_label_1
_geom_bond_atom_site_label_2
_geom_bond_distance
_geom_bond_site_symmetry_2
_geom_bond_publ_flag
Re1 C1 2.270(5) 2_656 ?
Re1 C1 2.270(5) . ?
Re1 C2 2.224(5) 2_656 ?
Re1 C2 2.224(5) . ?
Re1 C3 2.233(5) 2_656 ?
Re1 C3 2.233(5) . ?
Re1 C4 2.242(5) 2_656 ?
Re1 C4 2.242(5) . ?
Re1 C5 2.247(5) . ?
Re1 C5 2.247(5) 2_656 ?
Re1 C6 2.252(5) . ?
Re1 C6 2.252(5) 2_656 ?
Re2 C15 2.319(5) 2_656 ?
Re2 C15 2.319(5) . ?
Re2 C16 2.241(6) 2_656 ?
Re2 C16 2.241(6) . ?
Re2 C17 2.223(7) 2_656 ?
Re2 C17 2.223(7) . ?
Re2 C18 2.237(6) . ?
Re2 C18 2.237(6) 2_656 ?
Re2 C19 2.211(6) . ?
Re2 C19 2.211(6) 2_656 ?
Re2 C20 2.237(6) 2_656 ?
Re2 C20 2.237(6) . ?
N1 C1 1.397(7) . ?
N1 C7 1.467(6) . ?
N1 C14 1.388(7) . ?
N2 C14 1.295(7) . ?
N2 C15 1.408(7) . ?
C1 C2 1.438(7) . ?
C1 C6 1.419(7) . ?
C2 H2 0.9500 . ?
C2 C3 1.419(8) . ?
C3 H3 0.9500 . ?
C3 C4 1.414(8) . ?
C4 H4 0.9500 . ?
C4 C5 1.412(8) . ?
C5 H5 0.9500 . ?
C5 C6 1.411(7) . ?
C6 H6 0.9500 . ?
C7 H7A 0.9900 . ?
C7 H7B 0.9900 . ?
C7 C8 1.483(8) . ?
C8 C9 1.381(8) . ?
C8 C13 1.384(8) . ?
C9 H9 0.9500 . ?
C9 C10 1.381(9) . ?
C10 H10 0.9500 . ?
C10 C11 1.379(10) . ?
C11 H11 0.9500 . ?
C11 C12 1.394(9) . ?
C12 H12 0.9500 . ?
C12 C13 1.386(8) . ?
C13 C14 1.488(8) . ?
C15 C16 1.414(8) . ?
C15 C20 1.417(8) . ?
C16 H16 0.9500 . ?
C16 C17 1.423(8) . ?
C17 H17 0.9500 . ?
C17 C18 1.389(10) . ?
C18 H18 0.9500 . ?
C18 C19 1.428(11) . ?
C19 H19 0.9500 . ?
C19 C20 1.423(9) . ?
C20 H20 0.9500 . ?
F1A C22A 1.346(7) . ?
F2A C22A 1.345(7) . ?
F3A C22A 1.351(7) . ?
O1A C21A 1.189(11) . ?
O2A C21A 1.190(11) . ?
C21A C22A 1.50(2) . ?
F1B C22B 1.344(7) . ?
F2B C22B 1.352(7) . ?
F3B C22B 1.349(7) . ?
O1B C21B 1.194(11) . ?
O2B C21B 1.191(11) . ?
C21B C22B 1.50(2) . ?
O1 H1A 0.8700 . ?
O1 H1B 0.8700 . ?

loop_
_geom_torsion_atom_site_label_1
_geom_torsion_atom_site_label_2
_geom_torsion_atom_site_label_3
_geom_torsion_atom_site_label_4
_geom_torsion
_geom_torsion_site_symmetry_1
_geom_torsion_site_symmetry_2
_geom_torsion_site_symmetry_3
_geom_torsion_site_symmetry_4
_geom_torsion_publ_flag
Re1 C1 C2 C3 56.1(4) . . . . ?
Re1 C1 C6 C5 -54.8(4) . . . . ?
Re1 C2 C3 C4 54.6(5) . . . . ?
Re1 C3 C4 C5 55.3(5) . . . . ?
Re1 C4 C5 C6 54.6(4) . . . . ?
Re1 C5 C6 C1 55.2(4) . . . . ?
Re2 C15 C16 C17 -56.4(5) . . . . ?
Re2 C15 C20 C19 56.3(5) . . . . ?
Re2 C16 C17 C18 -56.1(6) . . . . ?
Re2 C17 C18 C19 -52.9(6) . . . . ?
Re2 C18 C19 C20 -56.5(5) . . . . ?
Re2 C19 C20 C15 -58.5(5) . . . . ?
N1 C1 C2 Re1 123.2(4) . . . . ?
N1 C1 C2 C3 179.3(5) . . . . ?
N1 C1 C6 Re1 -123.6(5) . . . . ?
N1 C1 C6 C5 -178.4(4) . . . . ?
N1 C7 C8 C9 -175.1(5) . . . . ?
N1 C7 C8 C13 3.0(6) . . . . ?
N2 C15 C16 Re2 -122.8(5) . . . . ?
N2 C15 C16 C17 -179.1(5) . . . . ?
N2 C15 C20 Re2 122.7(5) . . . . ?
N2 C15 C20 C19 179.0(5) . . . . ?
C1 N1 C7 C8 -173.0(4) . . . . ?
C1 N1 C14 N2 -11.2(8) . . . . ?
C1 N1 C14 C13 172.2(4) . . . . ?
C1 C2 C3 Re1 -56.7(4) . . . . ?
C1 C2 C3 C4 -2.1(8) . . . . ?
C2 C1 C6 Re1 52.9(4) . . . . ?
C2 C1 C6 C5 -1.9(7) . . . . ?
C2 C3 C4 Re1 -54.2(5) . . . . ?
C2 C3 C4 C5 1.0(8) . . . . ?
C3 C4 C5 Re1 -55.0(5) . . . . ?
C3 C4 C5 C6 -0.4(8) . . . . ?
C4 C5 C6 Re1 -54.4(4) . . . . ?
C4 C5 C6 C1 0.9(7) . . . . ?
C6 C1 C2 Re1 -53.6(4) . . . . ?
C6 C1 C2 C3 2.5(7) . . . . ?
C7 N1 C1 Re1 82.7(5) . . . . ?
C7 N1 C1 C2 -2.3(6) . . . . ?
C7 N1 C1 C6 174.2(4) . . . . ?
C7 N1 C14 N2 -177.0(5) . . . . ?
C7 N1 C14 C13 6.4(5) . . . . ?
C7 C8 C9 C10 176.0(6) . . . . ?
C7 C8 C13 C12 -176.1(5) . . . . ?
C7 C8 C13 C14 0.7(6) . . . . ?
C8 C9 C10 C11 0.2(10) . . . . ?
C8 C13 C14 N1 -4.3(6) . . . . ?
C8 C13 C14 N2 179.5(6) . . . . ?
C9 C8 C13 C12 2.1(9) . . . . ?
C9 C8 C13 C14 178.9(5) . . . . ?
C9 C10 C11 C12 1.3(11) . . . . ?
C10 C11 C12 C13 -1.1(9) . . . . ?
C11 C12 C13 C8 -0.6(8) . . . . ?
C11 C12 C13 C14 -176.6(5) . . . . ?
C12 C13 C14 N1 172.0(5) . . . . ?
C12 C13 C14 N2 -4.1(10) . . . . ?
C13 C8 C9 C10 -1.9(9) . . . . ?
C14 N1 C1 Re1 -82.2(6) . . . . ?
C14 N1 C1 C2 -167.2(5) . . . . ?
C14 N1 C1 C6 9.4(8) . . . . ?
C14 N1 C7 C8 -5.9(5) . . . . ?
C14 N2 C15 Re2 -149.3(4) . . . . ?
C14 N2 C15 C16 -63.2(7) . . . . ?
C14 N2 C15 C20 125.3(6) . . . . ?
C15 N2 C14 N1 169.6(5) . . . . ?
C15 N2 C14 C13 -14.7(9) . . . . ?
C15 C16 C17 Re2 58.4(5) . . . . ?
C15 C16 C17 C18 2.3(9) . . . . ?
C16 C15 C20 Re2 -48.9(5) . . . . ?
C16 C15 C20 C19 7.3(8) . . . . ?
C16 C17 C18 Re2 56.0(6) . . . . ?
C16 C17 C18 C19 3.1(10) . . . . ?
C17 C18 C19 Re2 53.3(6) . . . . ?
C17 C18 C19 C20 -3.2(10) . . . . ?
C18 C19 C20 Re2 56.5(5) . . . . ?
C18 C19 C20 C15 -2.0(9) . . . . ?
C20 C15 C16 Re2 48.9(5) . . . . ?
C20 C15 C16 C17 -7.5(8) . . . . ?
O1A C21A C22A F1A -16(3) . . . . ?
O1A C21A C22A F2A 103(3) . . . . ?
O1A C21A C22A F3A -147(2) . . . . ?
O2A C21A C22A F1A 160(2) . . . . ?
O2A C21A C22A F2A -82(3) . . . . ?
O2A C21A C22A F3A 28(3) . . . . ?
O1B C21B C22B F1B 12(2) . . . . ?
O1B C21B C22B F2B -96(2) . . . . ?
O1B C21B C22B F3B 119.6(19) . . . . ?
O2B C21B C22B F1B -175(2) . . . . ?
O2B C21B C22B F2B 76(2) . . . . ?
O2B C21B C22B F3B -68(2) . . . . ?
